data_4101150
_journal_name_full 'Journal of the American Chemical Society'
_journal_year 2006
_chemical_formula_sum 'C21 H25 B N O4.5'
_chemical_formula_weight 374.23
_space_group_IT_number 15
_symmetry_cell_setting monoclinic
_symmetry_space_group_name_Hall '-C 2yc'
_symmetry_space_group_name_H-M 'C 1 2/c 1'
_cell_angle_alpha 90.00
_cell_angle_beta 107.395(2)
_cell_angle_gamma 90.00
_cell_formula_units_Z 8
_cell_length_a 33.596(2)
_cell_length_b 8.7123(5)
_cell_length_c 14.2628(12)
_cell_measurement_temperature 153(2)
_cell_volume 3983.8(5)
_diffrn_ambient_temperature 153(2)
_exptl_crystal_density_diffrn 1.248
_cod_depositor_comments
;
The following automatic conversions were performed:
'_symmetry_cell_setting' value 'Monoclinic' changed to 'monoclinic'
according to '/home/saulius/struct/CIF-dictionaries/cif_core.dic'
dictionary named 'cif_core.dic' version 2.4.1 from 2010-06-29.

Automatic conversion script
Id: cif_fix_enum 1527 2010-12-29 10:47:43Z saulius 
;
_cod_original_sg_symbol_H-M 'C 2/c'
_cod_original_formula_sum 'C21 H25 B N O4.50'
_cod_database_code 4101150

loop_
_symmetry_equiv_pos_as_xyz
'x, y, z'
'-x, y, -z+1/2'
'x+1/2, y+1/2, z'
'-x+1/2, y+1/2, -z+1/2'
'-x, -y, -z'
'x, -y, z-1/2'
'-x+1/2, -y+1/2, -z'
'x+1/2, -y+1/2, z-1/2'

loop_
_atom_site_label
_atom_site_type_symbol
_atom_site_fract_x
_atom_site_fract_y
_atom_site_fract_z
_atom_site_U_iso_or_equiv
_atom_site_adp_type
_atom_site_occupancy
_atom_site_symmetry_multiplicity
_atom_site_calc_flag
_atom_site_refinement_flags
_atom_site_disorder_assembly
_atom_site_disorder_group
N1 N 0.07563(11) 0.1441(4) 0.5576(3) 0.0430(10) Uani 1 1 d . . .
C2 C 0.10690(13) 0.1170(4) 0.6578(3) 0.0464(13) Uani 1 1 d . . .
H2A H 0.1337 0.1583 0.6607 0.056 Uiso 1 1 d R . .
H2B H 0.1097 0.0092 0.6720 0.056 Uiso 1 1 d R . .
C3 C 0.08834(14) 0.2003(5) 0.7293(3) 0.0530(13) Uani 1 1 d . . .
H3A H 0.1067 0.2805 0.7628 0.064 Uiso 1 1 d R . .
H3B H 0.0841 0.1301 0.7774 0.064 Uiso 1 1 d R . .
C4 C 0.04636(13) 0.2645(5) 0.6681(3) 0.0570(13) Uani 1 1 d . . .
H4A H 0.0495 0.3697 0.6514 0.068 Uiso 1 1 d R . .
H4B H 0.0259 0.2587 0.7028 0.068 Uiso 1 1 d R . .
C5 C 0.03491(13) 0.1667(5) 0.5768(3) 0.0576(14) Uani 1 1 d . . .
H5A H 0.0235 0.0704 0.5890 0.069 Uiso 1 1 d R . .
H5B H 0.0153 0.2174 0.5226 0.069 Uiso 1 1 d R . .
C6 C 0.07437(14) 0.0238(4) 0.4822(3) 0.0537(14) Uani 1 1 d . . .
H6A H 0.0525 0.0466 0.4230 0.064 Uiso 1 1 d R . .
H6B H 0.0683 -0.0730 0.5071 0.064 Uiso 1 1 d R . .
C7 C 0.11499(14) 0.0117(5) 0.4586(3) 0.0434(13) Uani 1 1 d . . .
C8 C 0.13874(18) -0.1206(5) 0.4897(3) 0.0625(15) Uani 1 1 d . . .
H8 H 0.1296 -0.1940 0.5291 0.075 Uiso 1 1 d R . .
C9 C 0.17516(18) -0.1461(6) 0.4663(4) 0.0736(17) Uani 1 1 d . . .
H9 H 0.1901 -0.2406 0.4846 0.088 Uiso 1 1 d R . .
C10 C 0.18909(15) -0.0349(6) 0.4132(4) 0.0654(15) Uani 1 1 d . . .
H10 H 0.2150 -0.0497 0.3988 0.079 Uiso 1 1 d R . .
C11 C 0.16560(15) 0.0977(5) 0.3850(3) 0.0548(14) Uani 1 1 d . . .
H11A H 0.1755 0.1749 0.3494 0.066 Uiso 1 1 d R . .
C12 C 0.12842(14) 0.1254(5) 0.4054(3) 0.0427(12) Uani 1 1 d . . .
B13 B 0.10222(16) 0.2776(5) 0.3602(4) 0.0406(14) Uani 1 1 d . . .
O14 O 0.06709(8) 0.2353(3) 0.2653(2) 0.0426(8) Uani 1 1 d . . .
O15 O 0.05202(9) 0.2825(3) 0.1039(2) 0.0492(9) Uani 1 1 d . . .
O16 O 0.12751(8) 0.3858(3) 0.3209(2) 0.0387(8) Uani 1 1 d . . .
C17 C 0.07434(14) 0.2979(4) 0.1879(4) 0.0367(12) Uani 1 1 d . . .
C18 C 0.11379(13) 0.3885(4) 0.2217(4) 0.0333(11) Uani 1 1 d . . .
C19 C 0.13183(12) 0.4551(4) 0.1614(3) 0.0362(11) Uani 1 1 d . . .
H19 H 0.1174 0.4451 0.0926 0.043 Uiso 1 1 d R . .
C20 C 0.17084(13) 0.5415(4) 0.1856(4) 0.0386(12) Uani 1 1 d . . .
C21 C 0.19581(15) 0.5657(4) 0.2807(4) 0.0506(13) Uani 1 1 d . . .
H21 H 0.1874 0.5238 0.3341 0.061 Uiso 1 1 d R . .
C22 C 0.23240(15) 0.6489(5) 0.2988(5) 0.0691(17) Uani 1 1 d . . .
H22 H 0.2497 0.6661 0.3649 0.083 Uiso 1 1 d R . .
C23 C 0.24407(18) 0.7085(6) 0.2225(6) 0.084(2) Uani 1 1 d . . .
H23 H 0.2692 0.7679 0.2358 0.101 Uiso 1 1 d R . .
C24 C 0.22007(19) 0.6871(6) 0.1273(5) 0.087(2) Uani 1 1 d . . .
H24 H 0.2291 0.7297 0.0749 0.105 Uiso 1 1 d R . .
C25 C 0.18391(15) 0.6023(5) 0.1091(4) 0.0621(15) Uani 1 1 d . . .
H25 H 0.1671 0.5840 0.0427 0.075 Uiso 1 1 d R . .
O26 O 0.08463(8) 0.3506(3) 0.4294(2) 0.0424(8) Uani 1 1 d . . .
C27 C 0.05637(15) 0.4851(5) 0.3961(4) 0.0891(19) Uani 1 1 d . . .
H27A H 0.0474 0.5210 0.4502 0.134 Uiso 1 1 d R . .
H27B H 0.0708 0.5661 0.3742 0.134 Uiso 1 1 d R . .
H27C H 0.0325 0.4544 0.3432 0.134 Uiso 1 1 d R . .
O1W O 0.0000 0.0301(5) 0.2500 0.0488(13) Uani 1 2 d S . .
H1N H 0.0833(12) 0.248(5) 0.523(3) 0.088(15) Uiso 1 1 d . . .
H1W H 0.0218(16) 0.088(6) 0.248(5) 0.18(3) Uiso 1 1 d . . .

loop_
_atom_site_aniso_label
_atom_site_aniso_U_11
_atom_site_aniso_U_22
_atom_site_aniso_U_33
_atom_site_aniso_U_23
_atom_site_aniso_U_13
_atom_site_aniso_U_12
N1 0.046(3) 0.049(2) 0.033(3) 0.002(2) 0.011(2) -0.020(2)
C2 0.053(3) 0.047(3) 0.027(3) 0.006(2) -0.005(3) -0.011(2)
C3 0.064(4) 0.061(3) 0.033(3) 0.008(3) 0.013(3) -0.015(3)
C4 0.051(3) 0.070(3) 0.053(4) -0.002(3) 0.019(3) -0.019(3)
C5 0.044(3) 0.079(3) 0.050(4) 0.010(3) 0.015(3) -0.022(3)
C6 0.067(4) 0.046(3) 0.040(4) -0.004(3) 0.005(3) -0.023(3)
C7 0.055(3) 0.035(3) 0.036(3) -0.002(2) 0.006(3) -0.007(3)
C8 0.093(5) 0.044(3) 0.039(4) -0.005(3) 0.004(3) -0.017(3)
C9 0.093(5) 0.051(4) 0.060(4) -0.006(3) -0.002(4) 0.007(3)
C10 0.058(4) 0.056(3) 0.079(4) -0.009(3) 0.015(3) 0.004(3)
C11 0.059(4) 0.043(3) 0.060(4) 0.002(3) 0.013(3) 0.002(3)
C12 0.044(3) 0.043(3) 0.040(3) -0.009(2) 0.011(3) -0.009(2)
B13 0.051(4) 0.040(3) 0.034(4) -0.005(3) 0.018(3) -0.015(3)
O14 0.0445(19) 0.0378(17) 0.045(2) -0.0018(16) 0.0119(16) -0.0148(14)
O15 0.048(2) 0.0567(19) 0.037(2) -0.0078(16) 0.0039(17) -0.0051(15)
O16 0.0461(19) 0.0375(16) 0.033(2) -0.0013(15) 0.0128(16) -0.0121(14)
C17 0.047(3) 0.025(3) 0.044(4) 0.001(3) 0.022(3) 0.002(2)
C18 0.044(3) 0.025(2) 0.032(3) -0.003(2) 0.013(3) -0.001(2)
C19 0.036(3) 0.039(3) 0.035(3) 0.007(2) 0.014(2) 0.010(2)
C20 0.030(3) 0.032(3) 0.059(4) 0.009(3) 0.021(3) 0.006(2)
C21 0.042(3) 0.043(3) 0.070(4) 0.002(3) 0.021(3) -0.002(2)
C22 0.046(4) 0.067(4) 0.099(5) -0.014(3) 0.029(3) -0.014(3)
C23 0.056(5) 0.066(4) 0.143(7) 0.010(4) 0.048(5) -0.012(3)
C24 0.060(5) 0.088(4) 0.129(7) 0.044(4) 0.051(4) 0.004(4)
C25 0.050(4) 0.058(3) 0.083(5) 0.022(3) 0.028(3) 0.009(3)
O26 0.056(2) 0.0388(17) 0.036(2) 0.0049(16) 0.0183(16) -0.0009(15)
C27 0.130(5) 0.055(3) 0.066(4) 0.012(3) 0.004(4) 0.000(3)
O1W 0.037(3) 0.041(3) 0.070(4) 0.000 0.018(3) 0.000

loop_
_geom_bond_atom_site_label_1
_geom_bond_atom_site_label_2
_geom_bond_distance
_geom_bond_site_symmetry_2
_geom_bond_publ_flag
N1 C6 1.493(5) . ?
N1 C5 1.486(5) . ?
N1 C2 1.517(5) . ?
N1 H1N 1.10(5) . ?
C2 C3 1.528(5) . ?
C2 H2A 0.9600 . ?
C2 H2B 0.9600 . ?
C3 C4 1.526(5) . ?
C3 H3A 0.9600 . ?
C3 H3B 0.9601 . ?
C4 C5 1.507(5) . ?
C4 H4A 0.9600 . ?
C4 H4B 0.9600 . ?
C5 H5A 0.9597 . ?
C5 H5B 0.9598 . ?
C6 C7 1.504(5) . ?
C6 H6A 0.9601 . ?
C6 H6B 0.9601 . ?
C7 C8 1.397(5) . ?
C7 C12 1.402(5) . ?
C8 C9 1.379(6) . ?
C8 H8 0.9598 . ?
C9 C10 1.394(6) . ?
C9 H9 0.9599 . ?
C10 C11 1.389(5) . ?
C10 H10 0.9599 . ?
C11 C12 1.386(5) . ?
C11 H11A 0.9600 . ?
C12 B13 1.615(6) . ?
B13 O26 1.441(5) . ?
B13 O16 1.486(5) . ?
B13 O14 1.551(5) . ?
O14 C17 1.318(5) . ?
O15 C17 1.215(5) . ?
O16 C18 1.351(4) . ?
C17 C18 1.493(5) . ?
C18 C19 1.324(5) . ?
C19 C20 1.461(5) . ?
C19 H19 0.9599 . ?
C20 C21 1.380(6) . ?
C20 C25 1.397(6) . ?
C21 C22 1.383(5) . ?
C21 H21 0.9600 . ?
C22 C23 1.365(7) . ?
C22 H22 0.9601 . ?
C23 C24 1.368(7) . ?
C23 H23 0.9600 . ?
C24 C25 1.379(6) . ?
C24 H24 0.9601 . ?
C25 H25 0.9600 . ?
O26 C27 1.494(4) . ?
C27 H27A 0.9601 . ?
C27 H27B 0.9598 . ?
C27 H27C 0.9601 . ?
O1W H1W 0.90(5) . ?

loop_
_cod_related_entry_id
_cod_related_entry_database
_cod_related_entry_code
1 ChemSpider 30659986
